data_9003457
loop_
_publ_author_name
'Oberti, R.'
'Camara, F.'
'Caballero, J. M.'

_publ_section_title
;
 Ferri-ottoliniite and ferriwhittakerite, two new end-members of the new
 Group 5 for monoclinic amphiboles
;
_journal_name_full 'American Mineralogist'
_journal_page_first 888
_journal_page_last 893
_journal_volume 89
_journal_year 2004
_chemical_formula_sum
;Al0.1 Ca0.06 F0.47 Fe2.63 H1.51 K0.125 Li1.66 Mg1.35 Mn0.13 Na1.376 O23.51
 Si8 Ti0.06 Zn0.31
;
_chemical_compound_source 'Pedriza massif, Sierra de Guadarrama, Spain'
_chemical_name_mineral Clino-ferri-holmquistite

loop_
_[local]_alternative_name_id
_[local]_alternative_name_type
_[local]_alternative_name_status
_[local]_alternative_name_source
_[local]_alternative_name_source_id
_[local]_alternative_name_value
1 mineral old AMCSD 0003547 Ferri-ottoliniite
2 mineral current AMCSD 0020050 Clino-ferri-holmquistite

_space_group_IT_number 12
_symmetry_space_group_name_Hall '-C 2y'
_symmetry_space_group_name_H-M 'C 1 2/m 1'
_cell_angle_alpha 90
_cell_angle_beta 102.54
_cell_angle_gamma 90
_cell_formula_units_Z 2
_cell_length_a 9.535
_cell_length_b 17.876
_cell_length_c 5.294
_cell_volume 880.824
_exptl_crystal_density_diffrn 3.297
_cod_original_formula_sum
;Na1.376 K.125 Mg1.35 Fe2.63 Zn.31 Al.1 Ti.06 Li1.66 Mn.13 Ca.06 Si8 H1.51
 O23.51 F.47
;
_cod_database_code 9003457

loop_
_symmetry_equiv_pos_as_xyz
x,y,z
1/2+x,1/2+y,z
x,-y,z
1/2+x,1/2-y,z
-x,y,-z
1/2-x,1/2+y,-z
-x,-y,-z
1/2-x,1/2-y,-z

loop_
_atom_site_aniso_label
_atom_site_aniso_U_11
_atom_site_aniso_U_22
_atom_site_aniso_U_33
_atom_site_aniso_U_12
_atom_site_aniso_U_13
_atom_site_aniso_U_23
NaAm 0.04345 0.02752 0.04221 0.00000 0.02900 0.00000
KAm 0.04345 0.02752 0.04221 0.00000 0.02900 0.00000
MgM1 0.01668 0.00648 0.00866 0.00000 0.00341 0.00000
FeM1 0.01668 0.00648 0.00866 0.00000 0.00341 0.00000
ZnM1 0.01668 0.00648 0.00866 0.00000 0.00341 0.00000
FeM2 0.01273 0.00648 0.00758 0.00000 0.00292 0.00000
AlM2 0.01273 0.00648 0.00758 0.00000 0.00292 0.00000
TiM2 0.01273 0.00648 0.00758 0.00000 0.00292 0.00000
ZnM2 0.01273 0.00648 0.00758 0.00000 0.00292 0.00000
MgM2 0.01273 0.00648 0.00758 0.00000 0.00292 0.00000
LiM3 0.01580 0.00971 0.00988 0.00000 0.00268 0.00000
MnM3 0.01580 0.00971 0.00988 0.00000 0.00268 0.00000
FeM3 0.01580 0.00971 0.00988 0.00000 0.00268 0.00000
MgM3 0.01580 0.00971 0.00988 0.00000 0.00268 0.00000
LiM4 0.04872 0.02590 0.02828 0.00000 0.01511 0.00000
CaM4 0.04872 0.02590 0.02828 0.00000 0.01511 0.00000
NaM4 0.04872 0.02590 0.02828 0.00000 0.01511 0.00000
SiT1 0.01317 0.00648 0.00934 0.00000 0.00171 -0.00047
SiT2 0.01404 0.00486 0.00798 -0.00084 0.00146 0.00000
O1 0.01404 0.00648 0.01191 -0.00084 0.00292 0.00094
O2 0.01536 0.01133 0.00893 0.00084 0.00341 -0.00187
O3 0.01975 0.00971 0.01637 0.00000 0.00366 0.00000
F3 0.01975 0.00971 0.01637 0.00000 0.00366 0.00000
O4 0.02150 0.00648 0.01312 -0.00506 0.00122 0.00094
O5 0.01668 0.01295 0.00690 -0.00253 0.00390 0.00374
O6 0.01580 0.01457 0.00798 0.00253 0.00219 -0.00562
O7 0.01843 0.00648 0.01786 0.00000 0.00828 0.00000

loop_
_atom_site_label
_atom_site_fract_x
_atom_site_fract_y
_atom_site_fract_z
_atom_site_occupancy
_atom_site_U_iso_or_equiv
_atom_site_type_symbol
_atom_site_attached_hydrogens
NaA 0.00000 0.50000 0.00000 0.08000 0.00203 Na 0
KA 0.00000 0.50000 0.00000 0.01500 0.00203 K 0
NaAm 0.06700 0.50000 0.13600 0.29800 0.03470 Na 0
KAm 0.06700 0.50000 0.13600 0.05500 0.03470 K 0
MgM1 0.00000 0.08820 0.50000 0.60500 0.01064 Mg 0
FeM1 0.00000 0.08820 0.50000 0.27500 0.01064 Fe 0
ZnM1 0.00000 0.08820 0.50000 0.12000 0.01064 Zn 0
FeM2 0.00000 0.18130 0.00000 0.85500 0.00861 Fe 0
AlM2 0.00000 0.18130 0.00000 0.05000 0.00861 Al 0
TiM2 0.00000 0.18130 0.00000 0.03000 0.00861 Ti 0
ZnM2 0.00000 0.18130 0.00000 0.03500 0.00861 Zn 0
MgM2 0.00000 0.18130 0.00000 0.03000 0.00861 Mg 0
LiM3 0.00000 0.00000 0.00000 0.42000 0.01165 Li 0
MnM3 0.00000 0.00000 0.00000 0.13000 0.01165 Mn 0
FeM3 0.00000 0.00000 0.00000 0.37000 0.01165 Fe 0
MgM3 0.00000 0.00000 0.00000 0.08000 0.01165 Mg 0
LiM4 0.00000 0.27430 0.50000 0.46000 0.03318 Li 0
CaM4 0.00000 0.27430 0.50000 0.02000 0.03318 Ca 0
NaM4 0.00000 0.27430 0.50000 0.26000 0.03318 Na 0
LiM4* 0.00000 0.24770 0.50000 0.16000 0.02432 Li 0
CaM4* 0.00000 0.24770 0.50000 0.01000 0.02432 Ca 0
NaM4* 0.00000 0.24770 0.50000 0.09000 0.02432 Na 0
SiT1 0.28560 0.08600 0.28060 1.00000 0.00963 Si 0
SiT2 0.29570 0.17070 0.78950 1.00000 0.00912 Si 0
H 0.20400 0.00000 0.77100 0.75500 0.00646 H 0
O1 0.11260 0.09070 0.20630 1.00000 0.01089 O 0
O2 0.12130 0.17260 0.73260 1.00000 0.01165 O 0
O3 0.11410 0.00000 0.70130 0.75500 0.01558 O 0
F3 0.11410 0.00000 0.70130 0.23500 0.01558 F 0
O4 0.37270 0.25020 0.78680 1.00000 0.01406 O 0
O5 0.35440 0.12940 0.06760 1.00000 0.01216 O 0
O6 0.34540 0.12040 0.56580 1.00000 0.01267 O 0
O7 0.33800 0.00000 0.28390 1.00000 0.01355 O 0

loop_
_cod_changelog_entry_id
_cod_changelog_entry_author
_cod_changelog_entry_date
_cod_changelog_entry_text
1
;cod-tools version 3.8.0
Id: cif_guess_AMCSD_atom_types 9581 2023-05-17 12:35:41Z saulius
;
2023-05-23T09:17:40+03:00
;Derived atom types and hydrogen counts
from atom names that follow the AMCSD naming convention
(Wat == water, O-H == hydroxyl).
;

_database_code_amcsd 0003547

loop_
_cod_related_entry_id
_cod_related_entry_database
_cod_related_entry_code
1 AMCSD 0003547
2 AMCSD 0020050
